data_4332630
loop_
_publ_author_name
'Wong, Gene W.'
'Harkreader, Jennifer L.'
'Mebi, Charles A.'
'Frost, Brian J.'

_publ_section_title
;
 Synthesis and Coordination Chemistry of a Novel Bidentate
 Phosphine:&#x00A0; 6-(Diphenylphosphino)-1,3,5-triaza-7-phosphaadamantane
 (PTA-PPh2)
;
_journal_issue 17
_journal_name_full 'Inorganic Chemistry'
_journal_page_first 6748
_journal_page_last 6755
_journal_paper_doi 10.1021/ic060576a
_journal_volume 45
_journal_year 2006
_chemical_formula_sum 'C16 H24 N6 O4 P2 W'
_chemical_formula_weight 610.20
_chemical_name_systematic
; 
 ? 
;
_space_group_IT_number 31
_symmetry_cell_setting orthorhombic
_symmetry_space_group_name_Hall 'P 2ac -2'
_symmetry_space_group_name_H-M 'P m n 21'
_atom_sites_solution_hydrogens geom
_atom_sites_solution_primary direct
_atom_sites_solution_secondary difmap
_audit_creation_method SHELXL-97
_cell_angle_alpha 90.00
_cell_angle_beta 90.00
_cell_angle_gamma 90.00
_cell_formula_units_Z 2
_cell_length_a 21.2016(14)
_cell_length_b 7.0500(5)
_cell_length_c 6.7642(4)
_cell_measurement_temperature 100(2)
_cell_volume 1011.05(11)
_computing_structure_refinement 'SHELXL-97 (Sheldrick, 1997)'
_computing_structure_solution 'SHELXS-97 (Sheldrick, 1990)'
_diffrn_ambient_temperature 100(2)
_diffrn_measured_fraction_theta_full 1.000
_diffrn_measured_fraction_theta_max 1.000
_diffrn_radiation_monochromator graphite
_diffrn_radiation_source 'fine-focus sealed tube'
_diffrn_radiation_type MoK\a
_diffrn_radiation_wavelength 0.71073
_diffrn_reflns_av_R_equivalents 0.0355
_diffrn_reflns_av_sigmaI/netI 0.0255
_diffrn_reflns_limit_h_max 29
_diffrn_reflns_limit_h_min -29
_diffrn_reflns_limit_k_max 9
_diffrn_reflns_limit_k_min -9
_diffrn_reflns_limit_l_max 9
_diffrn_reflns_limit_l_min -9
_diffrn_reflns_number 14873
_diffrn_reflns_theta_full 30.00
_diffrn_reflns_theta_max 30.00
_diffrn_reflns_theta_min 1.92
_exptl_absorpt_coefficient_mu 5.908
_exptl_absorpt_correction_type multi-scan
_exptl_crystal_colour yellow
_exptl_crystal_density_diffrn 2.004
_exptl_crystal_density_method 'not measured'
_exptl_crystal_description Block
_exptl_crystal_F_000 596
_exptl_crystal_size_max 0.476
_exptl_crystal_size_mid 0.354
_exptl_crystal_size_min 0.085
_refine_diff_density_max 2.980
_refine_diff_density_min -0.657
_refine_diff_density_rms 0.202
_refine_ls_abs_structure_details 'Flack H D (1983), Acta Cryst. A39, 876-881'
_refine_ls_abs_structure_Flack 0.613(10)
_refine_ls_extinction_method none
_refine_ls_goodness_of_fit_ref 1.184
_refine_ls_hydrogen_treatment constr
_refine_ls_matrix_type full
_refine_ls_number_parameters 140
_refine_ls_number_reflns 3007
_refine_ls_number_restraints 1
_refine_ls_restrained_S_all 1.184
_refine_ls_R_factor_all 0.0272
_refine_ls_R_factor_gt 0.0270
_refine_ls_shift/su_max 0.000
_refine_ls_shift/su_mean 0.000
_refine_ls_structure_factor_coef Fsqd
_refine_ls_weighting_details 'calc w=1/[\s^2^(Fo^2^)+(0.0414P)^2^+0.9474P] where P=(Fo^2^+2Fc^2^)/3'
_refine_ls_weighting_scheme calc
_refine_ls_wR_factor_gt 0.0688
_refine_ls_wR_factor_ref 0.0689
_reflns_number_gt 2993
_reflns_number_total 3007
_reflns_threshold_expression >2sigma(I)
_cod_data_source_file ic060576asup5.cif
_cod_data_source_block gwlv
_cod_depositor_comments
;
The following automatic conversions were performed:

'_symmetry_cell_setting' value 'Orthorhombic' changed to
'orthorhombic' according to
/home/saulius/struct/CIF-dictionaries/cif_core.dic dictionary named
'cif_core.dic' version 2.4.2 from 2011-04-26.

Automatic conversion script
Id: cif_fix_values 1891 2012-01-12 08:04:46Z andrius 
;
_cod_original_sg_symbol_H-M Pmn21
_cod_database_code 4332630

loop_
_symmetry_equiv_pos_as_xyz
'x, y, z'
'-x+1/2, -y, z+1/2'
'x+1/2, -y, z+1/2'
'-x, y, z'

loop_
_atom_site_label
_atom_site_type_symbol
_atom_site_fract_x
_atom_site_fract_y
_atom_site_fract_z
_atom_site_U_iso_or_equiv
_atom_site_adp_type
_atom_site_occupancy
_atom_site_symmetry_multiplicity
_atom_site_calc_flag
_atom_site_refinement_flags
W1 W 0.0000 0.02052(2) 0.12153(5) 0.01867(7) Uani 1 2 d S
P1 P 0.09005(4) 0.15964(15) -0.06225(17) 0.01893(18) Uani 1 1 d .
N1 N 0.21021(16) 0.0932(5) -0.2097(5) 0.0230(7) Uani 1 1 d .
N2 N 0.14625(15) 0.3272(5) -0.3891(8) 0.0252(6) Uani 1 1 d .
N3 N 0.19081(17) 0.4074(6) -0.0620(6) 0.0261(7) Uani 1 1 d .
O1 O 0.09750(17) -0.1913(6) 0.3957(6) 0.0375(8) Uani 1 1 d .
C1 C 0.0632(2) -0.1104(6) 0.2944(7) 0.0272(8) Uani 1 1 d .
O2 O 0.0000 -0.3223(9) -0.1781(10) 0.0458(15) Uani 1 2 d S
C2 C 0.0000 -0.1989(10) -0.0683(12) 0.0293(13) Uani 1 2 d S
O3 O 0.0000 0.4266(7) 0.3287(8) 0.0296(9) Uani 1 2 d S
C3 C 0.0000 0.2762(9) 0.2647(9) 0.0225(11) Uani 1 2 d S
C4 C 0.1568(2) -0.0007(6) -0.1114(8) 0.0242(9) Uani 1 1 d .
H4A H 0.1716 -0.0552 0.0153 0.029 Uiso 1 1 calc R
H4B H 0.1421 -0.1067 -0.1955 0.029 Uiso 1 1 calc R
C5 C 0.08467(19) 0.2621(7) -0.3120(6) 0.0242(8) Uani 1 1 d .
H5A H 0.0671 0.1657 -0.4031 0.029 Uiso 1 1 calc R
H5B H 0.0551 0.3708 -0.3092 0.029 Uiso 1 1 calc R
C6 C 0.1350(2) 0.3545(6) 0.0536(7) 0.0241(8) Uani 1 1 d .
H6A H 0.1072 0.4666 0.0676 0.029 Uiso 1 1 calc R
H6B H 0.1484 0.3151 0.1877 0.029 Uiso 1 1 calc R
C7 C 0.19172(18) 0.1709(7) -0.4010(8) 0.0265(9) Uani 1 1 d .
H7A H 0.1732 0.0678 -0.4817 0.032 Uiso 1 1 calc R
H7B H 0.2300 0.2164 -0.4701 0.032 Uiso 1 1 calc R
C8 C 0.1730(3) 0.4742(6) -0.2606(9) 0.0282(10) Uani 1 1 d .
H8A H 0.1419 0.5779 -0.2467 0.034 Uiso 1 1 calc R
H8B H 0.2109 0.5277 -0.3257 0.034 Uiso 1 1 calc R
C9 C 0.23467(18) 0.2476(7) -0.0853(7) 0.0254(8) Uani 1 1 d .
H9A H 0.2448 0.1960 0.0471 0.030 Uiso 1 1 calc R
H9B H 0.2744 0.2952 -0.1440 0.030 Uiso 1 1 calc R

loop_
_atom_site_aniso_label
_atom_site_aniso_U_11
_atom_site_aniso_U_22
_atom_site_aniso_U_33
_atom_site_aniso_U_23
_atom_site_aniso_U_13
_atom_site_aniso_U_12
W1 0.01497(9) 0.01832(9) 0.02272(10) -0.0010(2) 0.000 0.000
P1 0.0141(4) 0.0207(4) 0.0220(4) -0.0009(3) -0.0007(3) 0.0000(3)
N1 0.0154(14) 0.0248(17) 0.0287(18) -0.0009(14) -0.0006(12) 0.0023(12)
N2 0.0196(13) 0.0326(15) 0.0234(15) -0.001(3) 0.0026(19) 0.0034(10)
N3 0.0200(15) 0.0250(18) 0.0333(18) -0.0040(14) 0.0028(14) -0.0028(14)
O1 0.0304(16) 0.0348(19) 0.047(2) 0.0081(16) -0.0150(16) 0.0019(15)
C1 0.025(2) 0.0236(19) 0.033(2) 0.0006(16) 0.0019(16) -0.0045(15)
O2 0.031(3) 0.038(3) 0.068(4) -0.031(3) 0.000 0.000
C2 0.010(2) 0.032(3) 0.046(3) -0.001(3) 0.000 0.000
O3 0.032(2) 0.026(2) 0.031(2) -0.0055(19) 0.000 0.000
C3 0.012(2) 0.031(3) 0.024(3) 0.003(2) 0.000 0.000
C4 0.019(2) 0.0205(18) 0.033(2) 0.0012(14) 0.0012(18) 0.0009(13)
C5 0.0150(15) 0.035(2) 0.0223(16) 0.0009(15) -0.0004(13) 0.0024(15)
C6 0.0187(18) 0.027(2) 0.0267(17) -0.0044(14) 0.0012(13) -0.0034(14)
C7 0.0160(14) 0.0356(18) 0.028(2) 0.000(2) 0.0026(18) 0.0029(12)
C8 0.026(2) 0.023(2) 0.036(3) 0.0022(16) 0.0049(19) -0.0007(16)
C9 0.0158(15) 0.031(2) 0.030(2) -0.0030(16) -0.0018(15) -0.0005(15)

loop_
_atom_type_symbol
_atom_type_description
_atom_type_scat_dispersion_real
_atom_type_scat_dispersion_imag
_atom_type_scat_source
C C 0.0033 0.0016 'International Tables Vol C Tables 4.2.6.8 and 6.1.1.4'
H H 0.0000 0.0000 'International Tables Vol C Tables 4.2.6.8 and 6.1.1.4'
N N 0.0061 0.0033 'International Tables Vol C Tables 4.2.6.8 and 6.1.1.4'
O O 0.0106 0.0060 'International Tables Vol C Tables 4.2.6.8 and 6.1.1.4'
P P 0.1023 0.0942 'International Tables Vol C Tables 4.2.6.8 and 6.1.1.4'
W W -0.8490 6.8722 'International Tables Vol C Tables 4.2.6.8 and 6.1.1.4'

loop_
_geom_angle_atom_site_label_1
_geom_angle_atom_site_label_2
_geom_angle_atom_site_label_3
_geom_angle
_geom_angle_site_symmetry_1
_geom_angle_site_symmetry_3
C1 W1 C1 84.0(3) 4 .
C1 W1 C2 91.1(2) 4 .
C1 W1 C2 91.1(2) . .
C1 W1 C3 97.45(18) 4 .
C1 W1 C3 97.45(18) . .
C2 W1 C3 168.5(3) . .
C1 W1 P1 87.69(13) 4 4
C1 W1 P1 171.65(13) . 4
C2 W1 P1 89.09(15) . 4
C3 W1 P1 83.62(11) . 4
C1 W1 P1 171.65(13) 4 .
C1 W1 P1 87.69(13) . .
C2 W1 P1 89.09(15) . .
C3 W1 P1 83.62(11) . .
P1 W1 P1 100.66(5) 4 .
C5 P1 C4 97.0(2) . .
C5 P1 C6 97.4(2) . .
C4 P1 C6 97.9(2) . .
C5 P1 W1 124.57(14) . .
C4 P1 W1 116.07(15) . .
C6 P1 W1 118.58(14) . .
C7 N1 C4 111.3(3) . .
C7 N1 C9 108.9(4) . .
C4 N1 C9 110.3(4) . .
C7 N2 C8 108.0(4) . .
C7 N2 C5 111.5(3) . .
C8 N2 C5 110.6(4) . .
C6 N3 C9 111.9(4) . .
C6 N3 C8 111.2(4) . .
C9 N3 C8 108.0(4) . .
O1 C1 W1 177.0(4) . .
O2 C2 W1 179.2(7) . .
O3 C3 W1 174.0(5) . .
N1 C4 P1 113.4(3) . .
N1 C4 H4A 108.9 . .
P1 C4 H4A 108.9 . .
N1 C4 H4B 108.9 . .
P1 C4 H4B 108.9 . .
H4A C4 H4B 107.7 . .
N2 C5 P1 113.0(3) . .
N2 C5 H5A 109.0 . .
P1 C5 H5A 109.0 . .
N2 C5 H5B 109.0 . .
P1 C5 H5B 109.0 . .
H5A C5 H5B 107.8 . .
N3 C6 P1 112.3(3) . .
N3 C6 H6A 109.2 . .
P1 C6 H6A 109.2 . .
N3 C6 H6B 109.2 . .
P1 C6 H6B 109.2 . .
H6A C6 H6B 107.9 . .
N1 C7 N2 114.2(4) . .
N1 C7 H7A 108.7 . .
N2 C7 H7A 108.7 . .
N1 C7 H7B 108.7 . .
N2 C7 H7B 108.7 . .
H7A C7 H7B 107.6 . .
N2 C8 N3 114.4(4) . .
N2 C8 H8A 108.7 . .
N3 C8 H8A 108.7 . .
N2 C8 H8B 108.7 . .
N3 C8 H8B 108.7 . .
H8A C8 H8B 107.6 . .
N3 C9 N1 113.9(3) . .
N3 C9 H9A 108.8 . .
N1 C9 H9A 108.8 . .
N3 C9 H9B 108.8 . .
N1 C9 H9B 108.8 . .
H9A C9 H9B 107.7 . .

loop_
_geom_bond_atom_site_label_1
_geom_bond_atom_site_label_2
_geom_bond_distance
_geom_bond_site_symmetry_2
W1 C1 2.003(5) 4
W1 C1 2.003(5) .
W1 C2 2.011(8) .
W1 C3 2.046(7) .
W1 P1 2.4804(10) 4
W1 P1 2.4804(10) .
P1 C5 1.841(4) .
P1 C4 1.842(5) .
P1 C6 1.846(4) .
N1 C7 1.459(6) .
N1 C4 1.470(6) .
N1 C9 1.470(6) .
N2 C7 1.466(5) .
N2 C8 1.467(7) .
N2 C5 1.479(5) .
N3 C6 1.467(5) .
N3 C9 1.469(6) .
N3 C8 1.473(7) .
O1 C1 1.151(6) .
O2 C2 1.143(9) .
O3 C3 1.146(8) .
C4 H4A 0.9900 .
C4 H4B 0.9900 .
C5 H5A 0.9900 .
C5 H5B 0.9900 .
C6 H6A 0.9900 .
C6 H6B 0.9900 .
C7 H7A 0.9900 .
C7 H7B 0.9900 .
C8 H8A 0.9900 .
C8 H8B 0.9900 .
C9 H9A 0.9900 .
C9 H9B 0.9900 .

loop_
_geom_torsion_atom_site_label_1
_geom_torsion_atom_site_label_2
_geom_torsion_atom_site_label_3
_geom_torsion_atom_site_label_4
_geom_torsion
_geom_torsion_site_symmetry_1
C1 W1 P1 C5 161.5(10) 4
C1 W1 P1 C5 161.6(2) .
C2 W1 P1 C5 70.5(3) .
C3 W1 P1 C5 -100.7(2) .
P1 W1 P1 C5 -18.4(2) 4
C1 W1 P1 C4 41.3(10) 4
C1 W1 P1 C4 41.4(2) .
C2 W1 P1 C4 -49.7(3) .
C3 W1 P1 C4 139.1(2) .
P1 W1 P1 C4 -138.6(2) 4
C1 W1 P1 C6 -74.8(10) 4
C1 W1 P1 C6 -74.8(2) .
C2 W1 P1 C6 -165.8(2) .
C3 W1 P1 C6 23.0(2) .
P1 W1 P1 C6 105.25(17) 4
C1 W1 C1 O1 22(8) 4
C2 W1 C1 O1 -68(8) .
C3 W1 C1 O1 119(8) .
P1 W1 C1 O1 22(9) 4
P1 W1 C1 O1 -158(8) .
C1 W1 C2 O2 138.01(14) 4
C1 W1 C2 O2 -138.01(15) .
C3 W1 C2 O2 0.00(8) .
P1 W1 C2 O2 50.34(8) 4
P1 W1 C2 O2 -50.34(8) .
C1 W1 C3 O3 -137.58(13) 4
C1 W1 C3 O3 137.58(13) .
C2 W1 C3 O3 0.000(9) .
P1 W1 C3 O3 -50.76(3) 4
P1 W1 C3 O3 50.76(3) .
C7 N1 C4 P1 -60.5(5) .
C9 N1 C4 P1 60.5(5) .
C5 P1 C4 N1 49.4(4) .
C6 P1 C4 N1 -49.2(4) .
W1 P1 C4 N1 -176.4(3) .
C7 N2 C5 P1 60.0(5) .
C8 N2 C5 P1 -60.2(4) .
C4 P1 C5 N2 -49.0(4) .
C6 P1 C5 N2 50.0(4) .
W1 P1 C5 N2 -177.5(2) .
C9 N3 C6 P1 -59.9(4) .
C8 N3 C6 P1 61.0(4) .
C5 P1 C6 N3 -50.2(4) .
C4 P1 C6 N3 48.1(4) .
W1 P1 C6 N3 173.6(3) .
C4 N1 C7 N2 66.3(5) .
C9 N1 C7 N2 -55.5(4) .
C8 N2 C7 N1 55.5(5) .
C5 N2 C7 N1 -66.2(5) .
C7 N2 C8 N3 -55.9(6) .
C5 N2 C8 N3 66.4(5) .
C6 N3 C8 N2 -67.5(5) .
C9 N3 C8 N2 55.7(5) .
C6 N3 C9 N1 67.9(5) .
C8 N3 C9 N1 -54.8(5) .
C7 N1 C9 N3 55.1(5) .
C4 N1 C9 N3 -67.3(5) .
